data_4109546
loop_
_publ_author_name
'Haifeng Du'
'Weicheng Yuan'
'Baoguo Zhao'
'Yian Shi'

_publ_section_title
;
 A Pd(0)-Catalyzed Diamination of Terminal Olefins at Allylic and
 Homoallylic Carbons via Formal C-H Activation under Solvent-Free
 Conditions
;
_journal_name_full 'Journal of the American Chemical Society'
_journal_page_first 7496
_journal_page_last 7497
_journal_paper_doi 10.1021/ja072080d
_journal_volume 129
_journal_year 2007
_chemical_formula_sum 'C26 H46 N4 O2'
_chemical_formula_weight 446.67
_chemical_name_systematic
;
 ?
;
_space_group_IT_number 14
_symmetry_cell_setting monoclinic
_symmetry_space_group_name_Hall '-P 2ybc'
_symmetry_space_group_name_H-M 'P 1 21/c 1'
_atom_sites_solution_hydrogens geom
_atom_sites_solution_primary direct
_atom_sites_solution_secondary difmap
_audit_creation_method 'Bruker SHELXTL'
_cell_angle_alpha 90.00
_cell_angle_beta 90.00
_cell_angle_gamma 90.00
_cell_formula_units_Z 8
_cell_length_a 17.640
_cell_length_b 17.3703(12)
_cell_length_c 17.6396(13)
_cell_measurement_reflns_used 4072
_cell_measurement_temperature 100(2)
_cell_measurement_theta_max 27.51
_cell_measurement_theta_min 2.58
_cell_volume 5405.0(5)
_computing_cell_refinement 'Bruker SMART'
_computing_data_collection 'Bruker SMART'
_computing_data_reduction 'Bruker SAINT'
_computing_molecular_graphics 'Bruker SHELXTL'
_computing_publication_material 'Bruker SHELXTL'
_computing_structure_refinement 'Bruker SHELXTL'
_computing_structure_solution 'Bruker SHELXTL'
_diffrn_ambient_temperature 100(2)
_diffrn_measured_fraction_theta_full 0.778
_diffrn_measured_fraction_theta_max 0.778
_diffrn_measurement_device_type 'CCD area detector'
_diffrn_measurement_method 'phi and omega scans'
_diffrn_radiation_monochromator graphite
_diffrn_radiation_source 'fine-focus sealed tube'
_diffrn_radiation_type MoK\a
_diffrn_radiation_wavelength 0.71073
_diffrn_reflns_av_R_equivalents 0.1155
_diffrn_reflns_av_sigmaI/netI 0.2794
_diffrn_reflns_limit_h_max 12
_diffrn_reflns_limit_h_min -25
_diffrn_reflns_limit_k_max 17
_diffrn_reflns_limit_k_min -21
_diffrn_reflns_limit_l_max 24
_diffrn_reflns_limit_l_min -22
_diffrn_reflns_number 23888
_diffrn_reflns_theta_full 30.67
_diffrn_reflns_theta_max 30.67
_diffrn_reflns_theta_min 2.01
_exptl_absorpt_coefficient_mu 0.070
_exptl_absorpt_correction_T_max 0.9957
_exptl_absorpt_correction_T_min 0.9767
_exptl_absorpt_correction_type multi-scan
_exptl_absorpt_process_details 'SADABS, Sheldrick, 1997'
_exptl_crystal_colour colorless
_exptl_crystal_density_diffrn 1.098
_exptl_crystal_description plate
_exptl_crystal_F_000 1968
_exptl_crystal_size_max 0.34
_exptl_crystal_size_mid 0.31
_exptl_crystal_size_min 0.06
_refine_diff_density_max 0.266
_refine_diff_density_min -0.198
_refine_diff_density_rms 0.044
_refine_ls_extinction_coef 0.00074(15)
_refine_ls_extinction_expression Fc^*^=kFc[1+0.001xFc^2^\l^3^/sin(2\q)]^-1/4^
_refine_ls_extinction_method SHELXL
_refine_ls_goodness_of_fit_ref 0.632
_refine_ls_hydrogen_treatment constr
_refine_ls_matrix_type full
_refine_ls_number_parameters 578
_refine_ls_number_reflns 13025
_refine_ls_number_restraints 0
_refine_ls_restrained_S_all 0.632
_refine_ls_R_factor_all 0.1831
_refine_ls_R_factor_gt 0.0583
_refine_ls_shift/su_max 0.032
_refine_ls_shift/su_mean 0.004
_refine_ls_structure_factor_coef Fsqd
_refine_ls_weighting_details 'calc w=1/[\s^2^(Fo^2^)+(0.0479P)^2^+0.0000P] where P=(Fo^2^+2Fc^2^)/3'
_refine_ls_weighting_scheme calc
_refine_ls_wR_factor_gt 0.1060
_refine_ls_wR_factor_ref 0.1471
_reflns_number_gt 4311
_reflns_number_total 13025
_reflns_threshold_expression >2sigma(I)
_cod_data_source_file ja072080dsi20070510_124201.cif
_cod_data_source_block 156r
_cod_original_cell_volume 5404.9(5)
_cod_database_code 4109546

loop_
_symmetry_equiv_pos_as_xyz
'x, y, z'
'-x, y+1/2, -z+1/2'
'-x, -y, -z'
'x, -y-1/2, z-1/2'

loop_
_atom_site_label
_atom_site_type_symbol
_atom_site_fract_x
_atom_site_fract_y
_atom_site_fract_z
_atom_site_U_iso_or_equiv
_atom_site_adp_type
_atom_site_occupancy
_atom_site_symmetry_multiplicity
_atom_site_calc_flag
_atom_site_refinement_flags
O1A O 0.42539(10) 0.20288(11) 0.27593(10) 0.0241(5) Uani 1 1 d .
O2A O 0.14057(11) -0.01316(11) 0.46401(10) 0.0278(5) Uani 1 1 d .
N1A N 0.38238(11) 0.10877(13) 0.35775(11) 0.0167(5) Uani 1 1 d .
N2A N 0.32941(11) 0.11930(12) 0.23990(10) 0.0151(5) Uani 1 1 d .
N3A N 0.17458(12) 0.00239(12) 0.33609(11) 0.0180(5) Uani 1 1 d .
N4A N 0.18015(12) 0.10272(13) 0.41561(11) 0.0183(5) Uani 1 1 d .
C1A C 0.38397(14) 0.14865(16) 0.28954(13) 0.0187(6) Uani 1 1 d .
C2A C 0.34510(14) 0.03499(16) 0.34617(14) 0.0179(6) Uani 1 1 d .
H2AA H 0.3130 0.0210 0.3908 0.022 Uiso 1 1 calc R
C3A C 0.29483(13) 0.05089(15) 0.27399(13) 0.0152(6) Uani 1 1 d .
H3AA H 0.3007 0.0067 0.2381 0.018 Uiso 1 1 calc R
C4A C 0.43614(14) 0.12476(17) 0.42222(13) 0.0201(6) Uani 1 1 d .
C5A C 0.41531(15) 0.07390(18) 0.49108(14) 0.0284(7) Uani 1 1 d .
H5AA H 0.4505 0.0844 0.5328 0.043 Uiso 1 1 calc R
H5AB H 0.4188 0.0195 0.4767 0.043 Uiso 1 1 calc R
H5AC H 0.3635 0.0856 0.5073 0.043 Uiso 1 1 calc R
C6A C 0.42643(17) 0.20691(19) 0.44658(15) 0.0342(8) Uani 1 1 d .
H6AA H 0.4396 0.2412 0.4045 0.051 Uiso 1 1 calc R
H6AB H 0.4597 0.2175 0.4898 0.051 Uiso 1 1 calc R
H6AC H 0.3736 0.2157 0.4614 0.051 Uiso 1 1 calc R
C7A C 0.51849(15) 0.10927(18) 0.39770(15) 0.0276(7) Uani 1 1 d .
H7AA H 0.5313 0.1423 0.3545 0.041 Uiso 1 1 calc R
H7AB H 0.5239 0.0551 0.3830 0.041 Uiso 1 1 calc R
H7AC H 0.5528 0.1205 0.4400 0.041 Uiso 1 1 calc R
C8A C 0.33573(15) 0.12880(18) 0.15438(13) 0.0250(7) Uani 1 1 d .
C9A C 0.3417(2) 0.2131(2) 0.13502(17) 0.0550(11) Uani 1 1 d .
H9AA H 0.2959 0.2399 0.1523 0.083 Uiso 1 1 calc R
H9AB H 0.3468 0.2191 0.0800 0.083 Uiso 1 1 calc R
H9AC H 0.3862 0.2352 0.1602 0.083 Uiso 1 1 calc R
C10A C 0.40570(16) 0.0854(2) 0.12705(16) 0.0504(11) Uani 1 1 d .
H10D H 0.4508 0.1056 0.1527 0.076 Uiso 1 1 calc R
H10E H 0.4112 0.0921 0.0722 0.076 Uiso 1 1 calc R
H10F H 0.4001 0.0305 0.1387 0.076 Uiso 1 1 calc R
C11A C 0.26422(15) 0.09796(18) 0.11472(13) 0.0247(7) Uani 1 1 d .
H11D H 0.2198 0.1266 0.1325 0.037 Uiso 1 1 calc R
H11E H 0.2579 0.0432 0.1266 0.037 Uiso 1 1 calc R
H11F H 0.2694 0.1044 0.0598 0.037 Uiso 1 1 calc R
C12A C 0.40090(15) -0.02703(18) 0.32877(17) 0.0273(7) Uani 1 1 d .
H12B H 0.4340 -0.0199 0.2869 0.033 Uiso 1 1 calc R
C13A C 0.40683(19) -0.0913(2) 0.3683(2) 0.0466(9) Uani 1 1 d .
H13A H 0.3744 -0.1000 0.4105 0.056 Uiso 1 1 calc R
H13B H 0.4435 -0.1289 0.3546 0.056 Uiso 1 1 calc R
C14A C 0.20895(13) 0.06281(15) 0.29031(13) 0.0148(6) Uani 1 1 d .
H14B H 0.1814 0.0658 0.2409 0.018 Uiso 1 1 calc R
C15A C 0.18884(13) 0.13425(15) 0.33763(12) 0.0157(6) Uani 1 1 d .
H15B H 0.2315 0.1721 0.3362 0.019 Uiso 1 1 calc R
C16A C 0.16248(14) 0.02648(17) 0.41082(14) 0.0197(6) Uani 1 1 d .
C17A C 0.14831(14) -0.07311(16) 0.30808(14) 0.0212(6) Uani 1 1 d .
C18A C 0.15449(19) -0.07640(18) 0.22022(14) 0.0355(8) Uani 1 1 d .
H18D H 0.1228 -0.0359 0.1979 0.053 Uiso 1 1 calc R
H18E H 0.1372 -0.1268 0.2023 0.053 Uiso 1 1 calc R
H18F H 0.2074 -0.0685 0.2051 0.053 Uiso 1 1 calc R
C19A C 0.06527(15) -0.08514(18) 0.32882(17) 0.0332(8) Uani 1 1 d .
H19D H 0.0597 -0.0843 0.3841 0.050 Uiso 1 1 calc R
H19E H 0.0481 -0.1350 0.3092 0.050 Uiso 1 1 calc R
H19F H 0.0346 -0.0439 0.3065 0.050 Uiso 1 1 calc R
C20A C 0.19726(17) -0.13558(18) 0.34307(17) 0.0356(8) Uani 1 1 d .
H20D H 0.1923 -0.1340 0.3984 0.053 Uiso 1 1 calc R
H20E H 0.2504 -0.1271 0.3290 0.053 Uiso 1 1 calc R
H20F H 0.1807 -0.1860 0.3244 0.053 Uiso 1 1 calc R
C21A C 0.15729(15) 0.14938(17) 0.48389(13) 0.0222(6) Uani 1 1 d .
C22A C 0.18405(16) 0.23104(17) 0.47143(15) 0.0275(7) Uani 1 1 d .
H22D H 0.2392 0.2313 0.4644 0.041 Uiso 1 1 calc R
H22E H 0.1709 0.2625 0.5156 0.041 Uiso 1 1 calc R
H22F H 0.1595 0.2523 0.4262 0.041 Uiso 1 1 calc R
C23A C 0.07105(16) 0.14776(19) 0.49445(16) 0.0355(8) Uani 1 1 d .
H23D H 0.0464 0.1674 0.4485 0.053 Uiso 1 1 calc R
H23E H 0.0571 0.1801 0.5378 0.053 Uiso 1 1 calc R
H23F H 0.0545 0.0947 0.5038 0.053 Uiso 1 1 calc R
C24A C 0.19645(17) 0.11836(19) 0.55628(14) 0.0309(7) Uani 1 1 d .
H24D H 0.2515 0.1189 0.5492 0.046 Uiso 1 1 calc R
H24E H 0.1795 0.0655 0.5659 0.046 Uiso 1 1 calc R
H24F H 0.1830 0.1510 0.5996 0.046 Uiso 1 1 calc R
C25A C 0.11815(15) 0.16981(17) 0.30436(13) 0.0203(6) Uani 1 1 d .
H25B H 0.0719 0.1425 0.3102 0.024 Uiso 1 1 calc R
C26A C 0.11590(17) 0.23531(18) 0.26813(14) 0.0298(7) Uani 1 1 d .
H26A H 0.1610 0.2643 0.2611 0.036 Uiso 1 1 calc R
H26B H 0.0691 0.2540 0.2488 0.036 Uiso 1 1 calc R
O1 O 0.07476(10) 0.70297(11) 0.27578(9) 0.0227(4) Uani 1 1 d .
O2 O 0.35933(11) 0.48663(11) 0.46402(10) 0.0281(5) Uani 1 1 d .
N1 N 0.17078(11) 0.61928(13) 0.23993(10) 0.0168(5) Uani 1 1 d .
N2 N 0.11772(11) 0.60876(13) 0.35757(11) 0.0167(5) Uani 1 1 d .
N3 N 0.32524(12) 0.50266(13) 0.33618(11) 0.0188(5) Uani 1 1 d .
N4 N 0.31980(12) 0.60302(13) 0.41583(11) 0.0178(5) Uani 1 1 d .
C1 C 0.11607(14) 0.64885(16) 0.28974(13) 0.0182(6) Uani 1 1 d .
C2 C 0.20497(14) 0.55103(16) 0.27413(13) 0.0165(6) Uani 1 1 d .
H2A H 0.1991 0.5069 0.2382 0.020 Uiso 1 1 calc R
C3 C 0.15490(14) 0.53512(16) 0.34581(14) 0.0187(6) Uani 1 1 d .
H3A H 0.1871 0.5212 0.3904 0.022 Uiso 1 1 calc R
C4 C 0.16429(15) 0.62896(18) 0.15459(13) 0.0259(7) Uani 1 1 d .
C5 C 0.1584(2) 0.7130(2) 0.13513(17) 0.0546(11) Uani 1 1 d .
H5A H 0.2036 0.7400 0.1535 0.082 Uiso 1 1 calc R
H5B H 0.1132 0.7348 0.1592 0.082 Uiso 1 1 calc R
H5C H 0.1546 0.7189 0.0800 0.082 Uiso 1 1 calc R
C6 C 0.09424(16) 0.5856(2) 0.12703(16) 0.0482(11) Uani 1 1 d .
H6A H 0.0491 0.6059 0.1525 0.072 Uiso 1 1 calc R
H6B H 0.0997 0.5307 0.1388 0.072 Uiso 1 1 calc R
H6C H 0.0890 0.5922 0.0721 0.072 Uiso 1 1 calc R
C7 C 0.23581(15) 0.59816(18) 0.11489(13) 0.0242(7) Uani 1 1 d .
H7A H 0.2803 0.6264 0.1331 0.036 Uiso 1 1 calc R
H7B H 0.2308 0.6052 0.0600 0.036 Uiso 1 1 calc R
H7C H 0.2418 0.5433 0.1263 0.036 Uiso 1 1 calc R
C8 C 0.06383(14) 0.62476(17) 0.42237(13) 0.0203(6) Uani 1 1 d .
C9 C 0.07307(18) 0.70767(18) 0.44621(16) 0.0332(8) Uani 1 1 d .
H9A H 0.1255 0.7166 0.4623 0.050 Uiso 1 1 calc R
H9B H 0.0386 0.7188 0.4884 0.050 Uiso 1 1 calc R
H9C H 0.0611 0.7415 0.4034 0.050 Uiso 1 1 calc R
C10 C -0.01846(14) 0.60871(18) 0.39782(15) 0.0273(7) Uani 1 1 d .
H10A H -0.0315 0.6417 0.3547 0.041 Uiso 1 1 calc R
H10B H -0.0528 0.6196 0.4401 0.041 Uiso 1 1 calc R
H10C H -0.0235 0.5546 0.3830 0.041 Uiso 1 1 calc R
C11 C 0.08486(15) 0.57399(18) 0.49074(14) 0.0289(7) Uani 1 1 d .
H11A H 0.1372 0.5847 0.5060 0.043 Uiso 1 1 calc R
H11B H 0.0801 0.5196 0.4767 0.043 Uiso 1 1 calc R
H11C H 0.0506 0.5853 0.5331 0.043 Uiso 1 1 calc R
C12 C 0.09888(15) 0.47291(18) 0.32913(17) 0.0294(7) Uani 1 1 d .
H12A H 0.0653 0.4802 0.2876 0.035 Uiso 1 1 calc R
C13 C 0.09299(19) 0.40881(19) 0.3681(2) 0.0467(10) Uani 1 1 d .
H13C H 0.1257 0.3997 0.4100 0.056 Uiso 1 1 calc R
H13D H 0.0560 0.3715 0.3545 0.056 Uiso 1 1 calc R
C14 C 0.29140(13) 0.56293(15) 0.29035(13) 0.0155(6) Uani 1 1 d .
H14A H 0.3190 0.5657 0.2409 0.019 Uiso 1 1 calc R
C15 C 0.31098(13) 0.63467(16) 0.33724(13) 0.0163(6) Uani 1 1 d .
H15A H 0.2683 0.6725 0.3355 0.020 Uiso 1 1 calc R
C16 C 0.33733(14) 0.52671(17) 0.41082(14) 0.0205(6) Uani 1 1 d .
C17 C 0.35137(14) 0.42674(16) 0.30792(14) 0.0193(6) Uani 1 1 d .
C18 C 0.30243(17) 0.36420(18) 0.34302(17) 0.0354(8) Uani 1 1 d .
H18A H 0.3071 0.3661 0.3983 0.053 Uiso 1 1 calc R
H18B H 0.3192 0.3137 0.3247 0.053 Uiso 1 1 calc R
H18C H 0.2494 0.3724 0.3287 0.053 Uiso 1 1 calc R
C19 C 0.34512(18) 0.42356(18) 0.22035(15) 0.0348(8) Uani 1 1 d .
H19A H 0.2922 0.4311 0.2053 0.052 Uiso 1 1 calc R
H19B H 0.3628 0.3733 0.2023 0.052 Uiso 1 1 calc R
H19C H 0.3765 0.4643 0.1981 0.052 Uiso 1 1 calc R
C20 C 0.43491(15) 0.41526(18) 0.32931(16) 0.0325(8) Uani 1 1 d .
H20A H 0.4402 0.4162 0.3846 0.049 Uiso 1 1 calc R
H20B H 0.4654 0.4567 0.3072 0.049 Uiso 1 1 calc R
H20C H 0.4526 0.3656 0.3098 0.049 Uiso 1 1 calc R
C21 C 0.34259(15) 0.64946(17) 0.48386(14) 0.0219(6) Uani 1 1 d .
C22 C 0.31562(17) 0.73071(17) 0.47144(15) 0.0292(7) Uani 1 1 d .
H22A H 0.3393 0.7516 0.4256 0.044 Uiso 1 1 calc R
H22B H 0.3297 0.7625 0.5152 0.044 Uiso 1 1 calc R
H22C H 0.2604 0.7309 0.4655 0.044 Uiso 1 1 calc R
C23 C 0.42886(16) 0.64776(19) 0.49463(16) 0.0337(8) Uani 1 1 d .
H23A H 0.4536 0.6674 0.4488 0.051 Uiso 1 1 calc R
H23B H 0.4454 0.5947 0.5039 0.051 Uiso 1 1 calc R
H23C H 0.4427 0.6801 0.5380 0.051 Uiso 1 1 calc R
C24 C 0.30361(17) 0.61821(18) 0.55602(14) 0.0313(7) Uani 1 1 d .
H24A H 0.2485 0.6186 0.5489 0.047 Uiso 1 1 calc R
H24B H 0.3169 0.6508 0.5994 0.047 Uiso 1 1 calc R
H24C H 0.3207 0.5654 0.5655 0.047 Uiso 1 1 calc R
C25 C 0.38202(14) 0.66993(17) 0.30453(13) 0.0205(6) Uani 1 1 d .
H25A H 0.4284 0.6429 0.3110 0.025 Uiso 1 1 calc R
C26 C 0.38386(16) 0.73513(17) 0.26791(14) 0.0283(7) Uani 1 1 d .
H26C H 0.3385 0.7636 0.2604 0.034 Uiso 1 1 calc R
H26D H 0.4306 0.7542 0.2487 0.034 Uiso 1 1 calc R

loop_
_atom_site_aniso_label
_atom_site_aniso_U_11
_atom_site_aniso_U_22
_atom_site_aniso_U_33
_atom_site_aniso_U_23
_atom_site_aniso_U_13
_atom_site_aniso_U_12
O1A 0.0276(11) 0.0160(13) 0.0286(10) 0.0029(8) -0.0033(8) -0.0088(9)
O2A 0.0392(12) 0.0214(13) 0.0228(10) 0.0026(9) 0.0056(8) -0.0044(9)
N1A 0.0218(11) 0.0089(14) 0.0194(11) 0.0005(9) -0.0025(8) -0.0020(9)
N2A 0.0206(11) 0.0105(14) 0.0140(10) 0.0000(9) 0.0012(8) -0.0033(9)
N3A 0.0249(12) 0.0096(15) 0.0195(11) -0.0018(9) 0.0017(8) -0.0055(10)
N4A 0.0224(11) 0.0142(16) 0.0185(11) -0.0004(9) 0.0022(8) 0.0006(10)
C1A 0.0228(13) 0.0172(19) 0.0162(12) -0.0020(11) 0.0022(10) 0.0035(12)
C2A 0.0196(13) 0.0106(17) 0.0236(13) 0.0023(11) -0.0009(10) -0.0018(11)
C3A 0.0179(12) 0.0066(16) 0.0210(13) -0.0029(10) 0.0026(9) -0.0007(10)
C4A 0.0244(14) 0.0178(19) 0.0182(13) 0.0035(11) -0.0049(10) -0.0009(12)
C5A 0.0246(15) 0.037(2) 0.0230(14) 0.0068(13) -0.0037(11) -0.0020(13)
C6A 0.0410(19) 0.035(2) 0.0270(15) -0.0074(14) -0.0106(13) 0.0025(15)
C7A 0.0228(14) 0.031(2) 0.0286(15) 0.0042(13) -0.0036(11) -0.0048(13)
C8A 0.0296(15) 0.030(2) 0.0154(13) -0.0001(12) 0.0018(10) -0.0098(13)
C9A 0.084(3) 0.049(3) 0.0319(18) 0.0203(17) -0.0263(17) -0.035(2)
C10A 0.0219(16) 0.100(3) 0.0293(16) -0.0287(18) 0.0087(12) -0.0142(18)
C11A 0.0247(14) 0.031(2) 0.0186(13) 0.0015(12) -0.0010(10) -0.0029(13)
C12A 0.0239(15) 0.013(2) 0.0451(18) -0.0069(14) -0.0088(12) -0.0020(12)
C13A 0.039(2) 0.019(2) 0.082(3) -0.0048(18) -0.0321(17) 0.0009(15)
C14A 0.0173(12) 0.0107(17) 0.0163(12) -0.0009(10) 0.0000(9) -0.0026(10)
C15A 0.0164(12) 0.0135(18) 0.0171(12) -0.0019(11) 0.0000(9) -0.0024(11)
C16A 0.0232(13) 0.0162(19) 0.0195(13) 0.0003(12) 0.0005(10) 0.0007(12)
C17A 0.0200(13) 0.0130(18) 0.0304(14) -0.0028(12) -0.0003(10) -0.0035(11)
C18A 0.054(2) 0.022(2) 0.0302(16) -0.0072(14) 0.0028(14) -0.0171(16)
C19A 0.0217(15) 0.027(2) 0.0509(19) -0.0077(15) 0.0021(13) -0.0059(13)
C20A 0.0356(18) 0.015(2) 0.0565(19) -0.0048(15) -0.0100(14) 0.0044(14)
C21A 0.0292(15) 0.0180(19) 0.0193(13) -0.0034(11) 0.0026(11) 0.0030(12)
C22A 0.0381(17) 0.017(2) 0.0278(15) -0.0081(12) -0.0009(12) 0.0022(13)
C23A 0.0315(17) 0.044(2) 0.0307(16) -0.0107(15) 0.0082(12) 0.0056(15)
C24A 0.0398(17) 0.031(2) 0.0215(14) -0.0044(13) -0.0016(12) 0.0094(14)
C25A 0.0219(14) 0.0163(19) 0.0226(14) -0.0035(12) 0.0004(10) 0.0033(11)
C26A 0.0321(17) 0.023(2) 0.0342(16) -0.0036(14) -0.0093(12) 0.0064(14)
O1 0.0261(10) 0.0166(13) 0.0253(10) 0.0033(8) 0.0018(7) 0.0076(9)
O2 0.0389(12) 0.0215(14) 0.0238(10) 0.0028(9) -0.0053(8) 0.0062(9)
N1 0.0188(11) 0.0143(15) 0.0172(10) 0.0020(9) -0.0011(8) 0.0034(9)
N2 0.0204(11) 0.0119(14) 0.0178(11) 0.0005(9) 0.0033(8) 0.0012(9)
N3 0.0255(12) 0.0109(15) 0.0200(11) -0.0011(9) -0.0035(8) 0.0046(10)
N4 0.0272(12) 0.0079(15) 0.0185(11) -0.0003(9) -0.0023(8) -0.0003(10)
C1 0.0175(13) 0.0178(19) 0.0191(13) -0.0035(11) -0.0024(10) -0.0026(12)
C2 0.0181(13) 0.0118(17) 0.0197(13) -0.0021(11) -0.0003(9) 0.0013(11)
C3 0.0168(12) 0.0136(18) 0.0257(14) 0.0026(11) 0.0015(10) 0.0021(11)
C4 0.0295(15) 0.034(2) 0.0147(13) -0.0010(12) -0.0008(10) 0.0134(14)
C5 0.084(3) 0.052(3) 0.0281(17) 0.0250(17) 0.0206(17) 0.035(2)
C6 0.0228(16) 0.093(3) 0.0292(16) -0.0286(18) -0.0058(12) 0.0093(17)
C7 0.0272(15) 0.029(2) 0.0167(13) 0.0021(12) 0.0004(10) 0.0033(13)
C8 0.0195(13) 0.0231(19) 0.0183(12) 0.0013(12) 0.0056(10) 0.0027(12)
C9 0.0429(19) 0.029(2) 0.0278(15) -0.0075(13) 0.0132(13) 0.0003(15)
C10 0.0198(13) 0.033(2) 0.0293(15) 0.0050(13) 0.0034(11) 0.0027(13)
C11 0.0262(15) 0.038(2) 0.0226(14) 0.0054(13) 0.0028(11) 0.0013(13)
C12 0.0227(14) 0.016(2) 0.0499(18) -0.0023(15) 0.0104(12) 0.0000(12)
C13 0.040(2) 0.024(2) 0.076(2) -0.0056(18) 0.0313(17) -0.0058(16)
C14 0.0179(13) 0.0114(17) 0.0171(12) 0.0028(11) 0.0029(9) -0.0005(11)
C15 0.0176(12) 0.0131(17) 0.0181(12) 0.0003(11) 0.0012(9) 0.0013(11)
C16 0.0194(13) 0.021(2) 0.0216(14) 0.0013(12) -0.0025(10) -0.0023(12)
C17 0.0203(13) 0.0100(18) 0.0276(14) -0.0032(11) -0.0001(10) 0.0046(11)
C18 0.0362(17) 0.016(2) 0.0535(19) -0.0049(15) 0.0113(14) 0.0020(14)
C19 0.049(2) 0.021(2) 0.0341(17) -0.0084(14) -0.0021(13) 0.0152(15)
C20 0.0219(15) 0.025(2) 0.0503(19) -0.0078(15) -0.0030(13) 0.0091(13)
C21 0.0268(14) 0.0180(19) 0.0209(13) -0.0042(12) -0.0012(10) -0.0026(12)
C22 0.0423(18) 0.018(2) 0.0271(15) -0.0081(13) 0.0009(12) -0.0033(14)
C23 0.0315(16) 0.040(2) 0.0299(15) -0.0091(14) -0.0054(12) -0.0043(15)
C24 0.0443(18) 0.028(2) 0.0216(14) -0.0025(13) 0.0033(12) -0.0050(15)
C25 0.0212(13) 0.022(2) 0.0186(13) -0.0045(12) -0.0005(10) -0.0006(12)
C26 0.0298(16) 0.021(2) 0.0344(16) -0.0019(14) 0.0100(12) -0.0067(13)

loop_
_atom_type_symbol
_atom_type_description
_atom_type_scat_dispersion_real
_atom_type_scat_dispersion_imag
_atom_type_scat_source
C C 0.0033 0.0016 'International Tables Vol C Tables 4.2.6.8 and 6.1.1.4'
H H 0.0000 0.0000 'International Tables Vol C Tables 4.2.6.8 and 6.1.1.4'
O O 0.0106 0.0060 'International Tables Vol C Tables 4.2.6.8 and 6.1.1.4'
N N 0.0061 0.0033 'International Tables Vol C Tables 4.2.6.8 and 6.1.1.4'

loop_
_geom_angle_atom_site_label_1
_geom_angle_atom_site_label_2
_geom_angle_atom_site_label_3
_geom_angle
C1A N1A C2A 109.1(2)
C1A N1A C4A 123.3(2)
C2A N1A C4A 123.6(2)
C1A N2A C3A 109.00(19)
C1A N2A C8A 122.08(19)
C3A N2A C8A 121.7(2)
C16A N3A C14A 111.7(2)
C16A N3A C17A 122.2(2)
C14A N3A C17A 125.83(19)
C16A N4A C15A 108.9(2)
C16A N4A C21A 120.7(2)
C15A N4A C21A 124.6(2)
O1A C1A N1A 124.7(2)
O1A C1A N2A 124.9(2)
N1A C1A N2A 110.3(2)
N1A C2A C12A 111.5(2)
N1A C2A C3A 102.3(2)
C12A C2A C3A 109.4(2)
N2A C3A C14A 111.9(2)
N2A C3A C2A 103.85(19)
C14A C3A C2A 114.94(18)
C6A C4A N1A 108.6(2)
C6A C4A C7A 110.8(2)
N1A C4A C7A 110.5(2)
C6A C4A C5A 106.9(2)
N1A C4A C5A 109.8(2)
C7A C4A C5A 110.2(2)
C9A C8A N2A 109.6(2)
C9A C8A C10A 110.7(3)
N2A C8A C10A 108.6(2)
C9A C8A C11A 107.0(2)
N2A C8A C11A 110.66(19)
C10A C8A C11A 110.3(2)
C13A C12A C2A 123.7(3)
N3A C14A C15A 100.64(17)
N3A C14A C3A 114.3(2)
C15A C14A C3A 115.6(2)
N4A C15A C25A 115.13(19)
N4A C15A C14A 103.2(2)
C25A C15A C14A 108.04(19)
O2A C16A N4A 124.8(2)
O2A C16A N3A 126.9(3)
N4A C16A N3A 108.3(2)
N3A C17A C20A 108.7(2)
N3A C17A C19A 110.1(2)
C20A C17A C19A 110.5(2)
N3A C17A C18A 110.1(2)
C20A C17A C18A 109.8(2)
C19A C17A C18A 107.6(2)
C22A C21A N4A 107.8(2)
C22A C21A C23A 110.2(2)
N4A C21A C23A 110.7(2)
C22A C21A C24A 107.9(2)
N4A C21A C24A 110.6(2)
C23A C21A C24A 109.6(2)
C26A C25A C15A 124.9(3)
C1 N1 C2 108.83(19)
C1 N1 C4 121.9(2)
C2 N1 C4 122.0(2)
C1 N2 C3 109.21(19)
C1 N2 C8 123.2(2)
C3 N2 C8 123.6(2)
C16 N3 C14 111.8(2)
C16 N3 C17 122.3(2)
C14 N3 C17 125.59(19)
C16 N4 C15 108.7(2)
C16 N4 C21 120.9(2)
C15 N4 C21 124.7(2)
O1 C1 N2 125.2(2)
O1 C1 N1 124.7(2)
N2 C1 N1 110.0(2)
N1 C2 C14 111.8(2)
N1 C2 C3 104.11(19)
C14 C2 C3 115.14(19)
N2 C3 C12 111.5(2)
N2 C3 C2 102.4(2)
C12 C3 C2 110.0(2)
C5 C4 N1 109.8(2)
C5 C4 C6 110.5(3)
N1 C4 C6 108.8(2)
C5 C4 C7 106.9(2)
N1 C4 C7 110.5(2)
C6 C4 C7 110.3(2)
N2 C8 C9 108.5(2)
N2 C8 C10 110.3(2)
C9 C8 C10 110.7(2)
N2 C8 C11 109.6(2)
C9 C8 C11 107.6(2)
C10 C8 C11 110.1(2)
C13 C12 C3 124.2(3)
N3 C14 C15 101.12(18)
N3 C14 C2 114.0(2)
C15 C14 C2 115.1(2)
N4 C15 C25 114.6(2)
N4 C15 C14 102.9(2)
C25 C15 C14 108.08(19)
O2 C16 N4 124.9(2)
O2 C16 N3 126.7(3)
N4 C16 N3 108.5(2)
N3 C17 C18 108.8(2)
N3 C17 C20 109.4(2)
C18 C17 C20 110.6(2)
N3 C17 C19 110.2(2)
C18 C17 C19 109.9(2)
C20 C17 C19 108.0(2)
N4 C21 C22 107.6(2)
N4 C21 C23 110.8(2)
C22 C21 C23 110.5(2)
N4 C21 C24 110.5(2)
C22 C21 C24 108.0(2)
C23 C21 C24 109.4(2)
C26 C25 C15 124.2(3)

loop_
_geom_bond_atom_site_label_1
_geom_bond_atom_site_label_2
_geom_bond_distance
O1A C1A 1.216(3)
O2A C16A 1.226(3)
N1A C1A 1.389(3)
N1A C2A 1.455(3)
N1A C4A 1.506(3)
N2A C1A 1.398(3)
N2A C3A 1.465(3)
N2A C8A 1.522(3)
N3A C16A 1.399(3)
N3A C14A 1.456(3)
N3A C17A 1.476(3)
N4A C16A 1.363(3)
N4A C15A 1.489(3)
N4A C21A 1.507(3)
C2A C12A 1.491(4)
C2A C3A 1.576(3)
C3A C14A 1.556(3)
C4A C6A 1.500(4)
C4A C7A 1.539(3)
C4A C5A 1.546(4)
C8A C9A 1.508(4)
C8A C10A 1.525(4)
C8A C11A 1.539(4)
C12A C13A 1.321(4)
C14A C15A 1.537(3)
C15A C25A 1.510(3)
C17A C20A 1.518(4)
C17A C19A 1.524(3)
C17A C18A 1.555(4)
C21A C22A 1.511(4)
C21A C23A 1.533(4)
C21A C24A 1.549(4)
C25A C26A 1.306(4)
O1 C1 1.215(3)
O2 C16 1.231(3)
N1 C1 1.403(3)
N1 C2 1.460(3)
N1 C4 1.519(3)
N2 C1 1.385(3)
N2 C3 1.452(3)
N2 C8 1.512(3)
N3 C16 1.398(3)
N3 C14 1.451(3)
N3 C17 1.483(3)
N4 C16 1.364(3)
N4 C15 1.500(3)
N4 C21 1.501(3)
C2 C14 1.565(3)
C2 C3 1.567(3)
C3 C12 1.494(4)
C4 C5 1.503(4)
C4 C6 1.527(4)
C4 C7 1.539(4)
C8 C9 1.509(4)
C8 C10 1.540(4)
C8 C11 1.540(4)
C12 C13 1.313(4)
C14 C15 1.535(4)
C15 C25 1.509(3)
C17 C18 1.520(4)
C17 C20 1.534(4)
C17 C19 1.550(4)
C21 C22 1.505(4)
C21 C23 1.534(4)
C21 C24 1.545(4)
C25 C26 1.304(4)
